data_4346474
loop_
_publ_author_name
'Das, Raj Kumar'
'Aggarwal, Himanshu'
'Barbour, Leonard J.'

_publ_section_title
;
 Anomalous Anisotropic Thermal Expansion in a One-Dimensional Coordination
 Polymer Driven by Conformational Flexibility.
;
_journal_issue 17
_journal_name_full 'Inorganic chemistry'
_journal_page_first 8171
_journal_page_last 8173
_journal_paper_doi 10.1021/acs.inorgchem.5b01560
_journal_volume 54
_journal_year 2015
_chemical_formula_moiety 'C12 H10 Li2 N2 O5, 2(C0.50 H2 O0.50)'
_chemical_formula_sum 'C13 H14 Li2 N2 O6'
_chemical_formula_weight 308.14
_space_group_IT_number 15
_space_group_name_Hall '-C 2yc'
_space_group_name_H-M_alt 'C 1 2/c 1'
_symmetry_cell_setting monoclinic
_symmetry_space_group_name_Hall '-C 2yc'
_symmetry_space_group_name_H-M 'C 1 2/c 1'
_atom_sites_solution_hydrogens geom
_atom_sites_solution_primary direct
_atom_sites_solution_secondary difmap
_audit_creation_method SHELXL-97
_cell_angle_alpha 90.00
_cell_angle_beta 107.370(2)
_cell_angle_gamma 90.00
_cell_formula_units_Z 4
_cell_length_a 17.638(3)
_cell_length_b 9.5756(14)
_cell_length_c 10.0491(15)
_cell_measurement_reflns_used 1394
_cell_measurement_temperature 200(2)
_cell_measurement_theta_max 25.94
_cell_measurement_theta_min 2.42
_cell_volume 1619.8(4)
_computing_cell_refinement 'SAINT (Bruker, 2009)'
_computing_data_reduction SAINT
_computing_molecular_graphics 'X-Seed (Barbour 2001)'
_computing_structure_refinement 'SHELXL-97 (Sheldrick, 1997)'
_computing_structure_solution 'SHELXS-97 (Sheldrick, 1990)'
_diffrn_ambient_temperature 200(2)
_diffrn_measured_fraction_theta_full 0.998
_diffrn_measured_fraction_theta_max 0.998
_diffrn_measurement_device_type 'CCD area detector'
_diffrn_measurement_method 'phi and omega scans'
_diffrn_radiation_monochromator graphite
_diffrn_radiation_source 'fine-focus sealed tube'
_diffrn_radiation_type MoK\a
_diffrn_radiation_wavelength 0.71073
_diffrn_reflns_av_R_equivalents 0.0212
_diffrn_reflns_av_sigmaI/netI 0.0250
_diffrn_reflns_limit_h_max 21
_diffrn_reflns_limit_h_min -21
_diffrn_reflns_limit_k_max 9
_diffrn_reflns_limit_k_min -11
_diffrn_reflns_limit_l_max 11
_diffrn_reflns_limit_l_min -12
_diffrn_reflns_number 4521
_diffrn_reflns_theta_full 26.04
_diffrn_reflns_theta_max 26.04
_diffrn_reflns_theta_min 2.42
_exptl_absorpt_coefficient_mu 0.098
_exptl_absorpt_correction_T_max 0.9932
_exptl_absorpt_correction_T_min 0.9648
_exptl_absorpt_correction_type multi-scan
_exptl_absorpt_process_details SADABS
_exptl_crystal_colour colorless
_exptl_crystal_density_diffrn 1.264
_exptl_crystal_density_method 'not measured'
_exptl_crystal_description plate
_exptl_crystal_F_000 640
_exptl_crystal_size_max 0.368
_exptl_crystal_size_mid 0.186
_exptl_crystal_size_min 0.070
_refine_diff_density_max 0.545
_refine_diff_density_min -0.212
_refine_diff_density_rms 0.062
_refine_ls_extinction_method none
_refine_ls_goodness_of_fit_ref 1.074
_refine_ls_hydrogen_treatment mixed
_refine_ls_matrix_type full
_refine_ls_number_parameters 123
_refine_ls_number_reflns 1599
_refine_ls_number_restraints 2
_refine_ls_restrained_S_all 1.074
_refine_ls_R_factor_all 0.0602
_refine_ls_R_factor_gt 0.0525
_refine_ls_shift/su_max 0.000
_refine_ls_shift/su_mean 0.000
_refine_ls_structure_factor_coef Fsqd
_refine_ls_weighting_details 'calc w=1/[\s^2^(Fo^2^)+(0.1161P)^2^+0.8019P] where P=(Fo^2^+2Fc^2^)/3'
_refine_ls_weighting_scheme calc
_refine_ls_wR_factor_gt 0.1686
_refine_ls_wR_factor_ref 0.1795
_reflns_number_gt 1351
_reflns_number_total 1599
_reflns_threshold_expression >2sigma(I)
_cod_data_source_file ic5b01560_si_002.cif
_cod_data_source_block LJB_1_200K
_cod_depositor_comments
;
The following automatic conversions were performed:

data item '_symmetry_cell_setting' value 'Monoclinic' was changed to
'monoclinic' in accordance with the
/home/saulius/struct/COD-crude-data/automatic-downloads/DataCite-retrospective/ACS/depositions/lib/dictionaries/cif_core.dic
dictionary named 'cif_core.dic' version 2.4.2 last updated on
2011-04-26.

Automatic conversion script
Id: cif_fix_values 6909 2019-04-08 15:41:33Z antanas 
;
_cod_original_cell_volume 1619.9(4)
_cod_original_sg_symbol_H-M C2/c
_cod_database_code 4346474

loop_
_symmetry_equiv_pos_as_xyz
'x, y, z'
'-x, y, -z+1/2'
'x+1/2, y+1/2, z'
'-x+1/2, y+1/2, -z+1/2'
'-x, -y, -z'
'x, -y, z-1/2'
'-x+1/2, -y+1/2, -z'
'x+1/2, -y+1/2, z-1/2'

loop_
_atom_site_label
_atom_site_type_symbol
_atom_site_fract_x
_atom_site_fract_y
_atom_site_fract_z
_atom_site_U_iso_or_equiv
_atom_site_adp_type
_atom_site_occupancy
_atom_site_symmetry_multiplicity
_atom_site_calc_flag
_atom_site_refinement_flags
O1 O 0.10492(7) 0.07708(15) 0.32273(13) 0.0288(4) Uani 1 1 d .
O1W O 0.0000 -0.17712(19) 0.2500 0.0250(5) Uani 1 2 d S
N1 N 0.35791(10) 0.18722(19) 0.2229(2) 0.0391(5) Uani 1 1 d .
C1 C 0.11906(10) 0.07665(18) 0.20856(18) 0.0222(4) Uani 1 1 d .
O2 O 0.07022(7) 0.04489(14) 0.09366(13) 0.0274(4) Uani 1 1 d .
C2 C 0.20269(10) 0.11564(18) 0.21010(18) 0.0243(5) Uani 1 1 d .
C3 C 0.25113(13) 0.1848(3) 0.3236(2) 0.0426(6) Uani 1 1 d .
H3 H 0.2323 0.2087 0.3999 0.051 Uiso 1 1 calc R
C4 C 0.32795(13) 0.2192(3) 0.3254(3) 0.0473(6) Uani 1 1 d .
H4 H 0.3606 0.2681 0.4039 0.057 Uiso 1 1 calc R
C5 C 0.31059(12) 0.1204(2) 0.1131(2) 0.0396(6) Uani 1 1 d .
H5 H 0.3311 0.0968 0.0387 0.047 Uiso 1 1 calc R
C6 C 0.23293(11) 0.0835(2) 0.1021(2) 0.0325(5) Uani 1 1 d .
H6 H 0.2010 0.0368 0.0213 0.039 Uiso 1 1 calc R
Li11 Li 0.03222(17) -0.0281(3) 0.3939(3) 0.0254(7) Uani 1 1 d .
O3 O 0.0074(5) 0.3894(5) 0.1911(7) 0.120(4) Uani 0.50 1 d PD
C7 C 0.0366(7) 0.3970(10) 0.0717(13) 0.126(4) Uani 0.50 1 d PD
H7A H 0.0124 0.4771 0.0138 0.190 Uiso 0.50 1 calc PR
H7B H 0.0228 0.3109 0.0170 0.190 Uiso 0.50 1 calc PR
H7C H 0.0945 0.4081 0.1032 0.190 Uiso 0.50 1 calc PR
H1W H -0.0399(16) -0.236(3) 0.249(3) 0.061(8) Uiso 1 1 d .
H1O3 H -0.022(4) 0.317(5) 0.197(5) 0.11(3) Uiso 0.50 1 d PD

loop_
_atom_site_aniso_label
_atom_site_aniso_U_11
_atom_site_aniso_U_22
_atom_site_aniso_U_33
_atom_site_aniso_U_23
_atom_site_aniso_U_13
_atom_site_aniso_U_12
O1 0.0235(7) 0.0436(8) 0.0212(7) -0.0028(5) 0.0097(5) -0.0082(5)
O1W 0.0157(9) 0.0283(10) 0.0322(10) 0.000 0.0091(7) 0.000
N1 0.0231(9) 0.0462(11) 0.0494(11) 0.0013(8) 0.0128(8) -0.0102(7)
C1 0.0182(9) 0.0268(9) 0.0220(9) 0.0001(6) 0.0068(7) -0.0028(6)
O2 0.0173(7) 0.0446(8) 0.0206(7) -0.0035(5) 0.0059(5) -0.0061(5)
C2 0.0191(9) 0.0286(10) 0.0253(10) 0.0009(7) 0.0071(7) -0.0051(7)
C3 0.0322(11) 0.0639(15) 0.0354(12) -0.0177(10) 0.0159(9) -0.0210(10)
C4 0.0308(11) 0.0649(16) 0.0450(13) -0.0132(11) 0.0093(10) -0.0249(10)
C5 0.0264(10) 0.0552(14) 0.0428(13) -0.0044(10) 0.0190(9) -0.0077(9)
C6 0.0215(10) 0.0470(12) 0.0300(11) -0.0060(8) 0.0095(8) -0.0068(8)
Li11 0.0176(13) 0.0381(17) 0.0224(15) 0.0008(12) 0.0088(11) -0.0005(12)
O3 0.136(5) 0.039(2) 0.120(6) -0.012(2) -0.058(6) 0.005(3)
C7 0.147(9) 0.080(6) 0.131(9) 0.008(6) 0.010(8) -0.006(6)

loop_
_atom_type_symbol
_atom_type_description
_atom_type_scat_dispersion_real
_atom_type_scat_dispersion_imag
_atom_type_scat_source
C C 0.0033 0.0016 'International Tables Vol C Tables 4.2.6.8 and 6.1.1.4'
H H 0.0000 0.0000 'International Tables Vol C Tables 4.2.6.8 and 6.1.1.4'
Li Li -0.0003 0.0001 'International Tables Vol C Tables 4.2.6.8 and 6.1.1.4'
N N 0.0061 0.0033 'International Tables Vol C Tables 4.2.6.8 and 6.1.1.4'
O O 0.0106 0.0060 'International Tables Vol C Tables 4.2.6.8 and 6.1.1.4'

loop_
_geom_angle_atom_site_label_1
_geom_angle_atom_site_label_2
_geom_angle_atom_site_label_3
_geom_angle
_geom_angle_site_symmetry_1
_geom_angle_site_symmetry_3
C1 O1 Li11 132.74(15) . .
Li11 O1W Li11 88.37(19) . 2
C4 N1 C5 117.24(17) . .
O1 C1 O2 125.29(15) . .
O1 C1 C2 116.84(15) . .
O2 C1 C2 117.86(15) . .
O1 C1 Li11 84.68(11) . 2
O2 C1 Li11 40.82(10) . 2
C2 C1 Li11 157.86(13) . 2
C1 O2 Li11 155.54(14) . 6
C1 O2 Li11 114.66(14) . 2
Li11 O2 Li11 89.77(13) 6 2
C3 C2 C6 118.04(17) . .
C3 C2 C1 119.26(17) . .
C6 C2 C1 122.70(16) . .
C2 C3 C4 119.2(2) . .
N1 C4 C3 123.2(2) . .
N1 C5 C6 123.28(19) . .
C2 C6 C5 119.00(18) . .
O2 Li11 O1 111.57(15) 6_556 .
O2 Li11 O2 90.23(13) 6_556 2
O1 Li11 O2 124.12(17) . 2
O2 Li11 O1W 129.29(17) 6_556 .
O1 Li11 O1W 100.49(14) . .
O2 Li11 O1W 103.38(14) 2 .
O2 Li11 C1 114.75(13) 6_556 2
O1 Li11 C1 110.45(14) . 2
O2 Li11 C1 24.52(7) 2 2
O1W Li11 C1 87.40(11) . 2
O2 Li11 Li11 45.88(10) 6_556 5_556
O1 Li11 Li11 131.3(2) . 5_556
O2 Li11 Li11 44.35(9) 2 5_556
O1W Li11 Li11 127.50(18) . 5_556
C1 Li11 Li11 68.87(12) 2 5_556
O2 Li11 Li11 174.05(14) 6_556 2
O1 Li11 Li11 73.98(12) . 2
O2 Li11 Li11 88.17(14) 2 2
O1W Li11 Li11 45.82(10) . 2
C1 Li11 Li11 63.85(11) 2 2
Li11 Li11 Li11 132.3(2) 5_556 2
O3 O3 C7 170.7(10) 2 .

loop_
_geom_bond_atom_site_label_1
_geom_bond_atom_site_label_2
_geom_bond_distance
_geom_bond_site_symmetry_2
O1 C1 1.245(2) .
O1 Li11 1.928(3) .
O1W Li11 1.990(3) .
O1W Li11 1.990(3) 2
N1 C4 1.326(3) .
N1 C5 1.332(3) .
C1 O2 1.255(2) .
C1 C2 1.517(2) .
C1 Li11 2.747(3) 2
O2 Li11 1.924(3) 6
O2 Li11 1.976(3) 2
C2 C3 1.374(3) .
C2 C6 1.380(3) .
C3 C4 1.389(3) .
C5 C6 1.386(3) .
Li11 O2 1.924(3) 6_556
Li11 O2 1.976(3) 2
Li11 C1 2.747(3) 2
Li11 Li11 2.752(6) 5_556
Li11 Li11 2.774(6) 2
O3 O3 1.286(18) 2
O3 C7 1.442(13) .
